data_7107558
loop_
_publ_author_name
'Sanfaori Brahma'
'Sk. Asif Ikbal'
'Soumyajit Dey'
'Sankar Prasad Rath'

_publ_section_title
;
 Induction of supramolecular chirality in di-zinc(II) bisporphyrin via
 tweezer formation: synthesis, structure and rationalization of chirality
;
_journal_name_full Chem.Commun.
_journal_page_first 4070
_journal_paper_doi 10.1039/c2cc30526g
_journal_volume 48
_journal_year 2012
_chemical_formula_sum 'C92 H96 Cl6 N10 O Zn2'
_chemical_formula_weight 1701.23
_chemical_name_common 1.DPEA
_chemical_name_systematic
;
?
;
_space_group_IT_number 5
_symmetry_cell_setting monoclinic
_symmetry_space_group_name_Hall 'C 2y'
_symmetry_space_group_name_H-M 'C 1 2 1'
_atom_sites_solution_hydrogens geom
_atom_sites_solution_primary direct
_atom_sites_solution_secondary difmap
_audit_creation_method SHELXL-97
_cell_angle_alpha 90.00
_cell_angle_beta 101.694(3)
_cell_angle_gamma 90.00
_cell_formula_units_Z 4
_cell_length_a 25.188(5)
_cell_length_b 14.481(3)
_cell_length_c 23.119(4)
_cell_measurement_reflns_used 999
_cell_measurement_temperature 100(2)
_cell_measurement_theta_max 28.0
_cell_measurement_theta_min 2.9
_cell_volume 8258(3)
_computing_cell_refinement 'Bruker SAINT'
_computing_data_collection 'Bruker APEX'
_computing_data_reduction 'Bruker SAINT'
_computing_molecular_graphics 'SHELXL 5.1, XP (Sheldrick, 1994)'
_computing_publication_material SHELXS-97
_computing_structure_refinement 'SHELXL-97 (Sheldrick, 2008)'
_computing_structure_solution 'SHELXS-97 (Sheldrick, 2008)'
_diffrn_ambient_temperature 100(2)
_diffrn_measured_fraction_theta_full 0.994
_diffrn_measured_fraction_theta_max 0.992
_diffrn_measurement_device_type 'Bruker SMART APEX'
_diffrn_measurement_method \w
_diffrn_radiation_monochromator graphite
_diffrn_radiation_source 'fine-focus sealed tube'
_diffrn_radiation_type MoK\a
_diffrn_radiation_wavelength 0.71073
_diffrn_reflns_av_R_equivalents 0.0583
_diffrn_reflns_av_sigmaI/netI 0.1308
_diffrn_reflns_limit_h_max 31
_diffrn_reflns_limit_h_min -29
_diffrn_reflns_limit_k_max 18
_diffrn_reflns_limit_k_min -17
_diffrn_reflns_limit_l_max 29
_diffrn_reflns_limit_l_min -23
_diffrn_reflns_number 23064
_diffrn_reflns_theta_full 25.00
_diffrn_reflns_theta_max 26.50
_diffrn_reflns_theta_min 2.03
_diffrn_standards_number 0
_exptl_absorpt_coefficient_mu 0.830
_exptl_absorpt_correction_T_max 0.8843
_exptl_absorpt_correction_T_min 0.8186
_exptl_absorpt_correction_type multi-scan
_exptl_absorpt_process_details 'SADABS 2.05 (Sheldrick, 2002)'
_exptl_crystal_colour 'dark red'
_exptl_crystal_density_diffrn 1.368
_exptl_crystal_density_method 'not measured'
_exptl_crystal_description block
_exptl_crystal_F_000 3552
_exptl_crystal_size_max 0.27
_exptl_crystal_size_mid 0.20
_exptl_crystal_size_min 0.15
_refine_diff_density_max 0.881
_refine_diff_density_min -1.175
_refine_diff_density_rms 0.100
_refine_ls_abs_structure_details 'Flack H D (1983), Acta Cryst. A39, 876-881'
_refine_ls_abs_structure_Flack 0.03(2)
_refine_ls_extinction_method none
_refine_ls_goodness_of_fit_ref 1.045
_refine_ls_hydrogen_treatment constr
_refine_ls_matrix_type full
_refine_ls_number_parameters 1017
_refine_ls_number_reflns 15953
_refine_ls_number_restraints 1
_refine_ls_restrained_S_all 1.045
_refine_ls_R_factor_all 0.1377
_refine_ls_R_factor_gt 0.0785
_refine_ls_shift/su_max 0.002
_refine_ls_shift/su_mean 0.000
_refine_ls_structure_factor_coef Fsqd
_refine_ls_weighting_details 'calc w=1/[\s^2^(Fo^2^)+(0.0948P)^2^+4.0131P] where P=(Fo^2^+2Fc^2^)/3'
_refine_ls_weighting_scheme calc
_refine_ls_wR_factor_gt 0.1722
_refine_ls_wR_factor_ref 0.2128
_reflns_number_gt 9613
_reflns_number_total 15953
_reflns_threshold_expression >2sigma(I)
_cod_data_source_file c2cc30526g.txt
_cod_data_source_block 29decc
_cod_original_cell_volume 8257(3)
_cod_original_sg_symbol_H-M 'C 2'
_cod_database_code 7107558

loop_
_symmetry_equiv_pos_as_xyz
'x, y, z'
'-x, y, -z'
'x+1/2, y+1/2, z'
'-x+1/2, y+1/2, -z'

loop_
_atom_site_label
_atom_site_type_symbol
_atom_site_fract_x
_atom_site_fract_y
_atom_site_fract_z
_atom_site_U_iso_or_equiv
_atom_site_adp_type
_atom_site_occupancy
_atom_site_symmetry_multiplicity
_atom_site_calc_flag
_atom_site_refinement_flags
Zn1 Zn 0.09459(3) 0.03680(6) -0.38526(4) 0.0272(3) Uani 1 1 d .
Zn2 Zn -0.08368(3) -1.03498(6) -1.10903(4) 0.0271(3) Uani 1 1 d .
O1 O 0.0000 0.3684(6) -0.5000 0.029(2) Uani 1 2 d S
O2 O 0.0000 -1.3712(6) -1.0000 0.030(2) Uani 1 2 d S
N1 N 0.0272(3) 0.1081(5) -0.3736(3) 0.0280(18) Uani 1 1 d .
N2 N 0.0745(2) -0.0687(5) -0.3340(3) 0.0281(18) Uani 1 1 d .
N3 N 0.1693(2) -0.0240(5) -0.3780(3) 0.0280(17) Uani 1 1 d .
N4 N 0.1241(3) 0.1592(5) -0.4103(4) 0.0319(19) Uani 1 1 d .
N5 N 0.0574(3) -0.0143(5) -0.4743(4) 0.037(2) Uani 1 1 d .
H5A H 0.0354 0.0312 -0.4940 0.045 Uiso 1 1 calc R
H5C H 0.0845 -0.0250 -0.4948 0.045 Uiso 1 1 calc R
N1A N -0.1164(3) -1.1608(5) -1.0893(4) 0.0315(19) Uani 1 1 d .
N2A N -0.1597(2) -0.9760(6) -1.1185(4) 0.0312(19) Uani 1 1 d .
N3A N -0.0625(2) -0.9274(5) -1.1593(3) 0.0283(18) Uani 1 1 d .
N4A N -0.0166(2) -1.1078(5) -1.1212(3) 0.0238(17) Uani 1 1 d .
N5A N -0.0583(3) -0.9950(5) -1.0142(3) 0.0297(18) Uani 1 1 d .
H5AA H -0.0898 -0.9926 -0.9999 0.036 Uiso 1 1 calc R
H5AC H -0.0392 -1.0448 -0.9960 0.036 Uiso 1 1 calc R
C1 C 0.0127(3) 0.1975(6) -0.3893(4) 0.027(2) Uani 1 1 d .
C2 C -0.0441(3) 0.2101(6) -0.3879(4) 0.030(2) Uani 1 1 d .
C3 C -0.0626(3) 0.1321(7) -0.3669(4) 0.030(2) Uani 1 1 d .
C4 C -0.0164(3) 0.0678(7) -0.3578(5) 0.034(2) Uani 1 1 d .
C5 C -0.0165(3) -0.0184(7) -0.3301(4) 0.030(2) Uani 1 1 d .
H5B H -0.0492 -0.0362 -0.3187 0.036 Uiso 1 1 calc R
C6 C 0.0258(3) -0.0791(7) -0.3179(4) 0.031(2) Uani 1 1 d .
C7 C 0.0248(3) -0.1659(7) -0.2866(4) 0.030(2) Uani 1 1 d .
C8 C 0.0738(3) -0.2091(6) -0.2853(4) 0.030(2) Uani 1 1 d .
C9 C 0.1039(3) -0.1477(6) -0.3157(4) 0.029(2) Uani 1 1 d .
C10 C 0.1549(3) -0.1643(7) -0.3269(4) 0.035(2) Uani 1 1 d .
H10A H 0.1712 -0.2213 -0.3127 0.042 Uiso 1 1 calc R
C11 C 0.1851(3) -0.1080(7) -0.3561(5) 0.035(2) Uani 1 1 d .
C12 C 0.2384(3) -0.1307(7) -0.3664(5) 0.038(2) Uani 1 1 d .
C13 C 0.2558(3) -0.0544(7) -0.3933(5) 0.040(3) Uani 1 1 d .
C14 C 0.2116(3) 0.0116(6) -0.4006(5) 0.036(2) Uani 1 1 d .
C15 C 0.2129(4) 0.1019(7) -0.4213(5) 0.043(3) Uani 1 1 d .
H15A H 0.2441 0.1177 -0.4365 0.052 Uiso 1 1 calc R
C16 C 0.1754(3) 0.1711(7) -0.4228(5) 0.036(2) Uani 1 1 d .
C17 C 0.1843(4) 0.2655(7) -0.4362(5) 0.040(3) Uani 1 1 d .
C18 C 0.1409(3) 0.3141(7) -0.4262(5) 0.036(3) Uani 1 1 d .
C19 C 0.1018(3) 0.2473(7) -0.4122(4) 0.026(2) Uani 1 1 d .
C20 C 0.0491(3) 0.2644(6) -0.4031(4) 0.025(2) Uani 1 1 d .
C21 C -0.0803(3) 0.2920(7) -0.4070(5) 0.035(2) Uani 1 1 d .
H21A H -0.1173 0.2774 -0.4028 0.052 Uiso 1 1 calc R
H21B H -0.0802 0.3065 -0.4484 0.052 Uiso 1 1 calc R
H21C H -0.0669 0.3454 -0.3822 0.052 Uiso 1 1 calc R
C22 C -0.1172(3) 0.1083(7) -0.3587(5) 0.039(3) Uani 1 1 d .
H22A H -0.1351 0.1652 -0.3485 0.046 Uiso 1 1 calc R
H22B H -0.1139 0.0655 -0.3247 0.046 Uiso 1 1 calc R
C23 C -0.1523(4) 0.0652(9) -0.4104(6) 0.064(4) Uani 1 1 d .
H23A H -0.1884 0.0547 -0.4021 0.095 Uiso 1 1 calc R
H23B H -0.1365 0.0061 -0.4190 0.095 Uiso 1 1 calc R
H23C H -0.1551 0.1062 -0.4447 0.095 Uiso 1 1 calc R
C24 C -0.0231(4) -0.1995(7) -0.2617(4) 0.035(2) Uani 1 1 d .
H24A H -0.0096 -0.2437 -0.2295 0.042 Uiso 1 1 calc R
H24B H -0.0386 -0.1461 -0.2442 0.042 Uiso 1 1 calc R
C25 C -0.0676(4) -0.2450(9) -0.3051(5) 0.049(3) Uani 1 1 d .
H25A H -0.0954 -0.2678 -0.2844 0.074 Uiso 1 1 calc R
H25B H -0.0528 -0.2969 -0.3239 0.074 Uiso 1 1 calc R
H25C H -0.0839 -0.2002 -0.3353 0.074 Uiso 1 1 calc R
C26 C 0.0924(4) -0.2985(8) -0.2580(5) 0.042(3) Uani 1 1 d .
H26A H 0.0646 -0.3240 -0.2385 0.063 Uiso 1 1 calc R
H26B H 0.1261 -0.2895 -0.2288 0.063 Uiso 1 1 calc R
H26C H 0.0989 -0.3415 -0.2886 0.063 Uiso 1 1 calc R
C27 C 0.2688(4) -0.2170(8) -0.3480(7) 0.067(4) Uani 1 1 d .
H27A H 0.3055 -0.2118 -0.3559 0.101 Uiso 1 1 calc R
H27B H 0.2500 -0.2691 -0.3704 0.101 Uiso 1 1 calc R
H27C H 0.2709 -0.2272 -0.3057 0.101 Uiso 1 1 calc R
C28 C 0.3105(4) -0.0357(10) -0.4090(6) 0.063(4) Uani 1 1 d .
H28A H 0.3053 0.0026 -0.4451 0.076 Uiso 1 1 calc R
H28B H 0.3271 -0.0949 -0.4173 0.076 Uiso 1 1 calc R
C29 C 0.3486(4) 0.0143(10) -0.3586(7) 0.081(5) Uani 1 1 d .
H29A H 0.3853 0.0156 -0.3667 0.121 Uiso 1 1 calc R
H29B H 0.3490 -0.0185 -0.3214 0.121 Uiso 1 1 calc R
H29C H 0.3357 0.0776 -0.3554 0.121 Uiso 1 1 calc R
C30 C 0.2351(3) 0.3015(8) -0.4536(6) 0.055(4) Uani 1 1 d .
H30A H 0.2495 0.2540 -0.4771 0.067 Uiso 1 1 calc R
H30B H 0.2262 0.3571 -0.4786 0.067 Uiso 1 1 calc R
C31 C 0.2769(5) 0.3250(11) -0.4015(7) 0.082(5) Uani 1 1 d .
H31A H 0.3091 0.3485 -0.4143 0.123 Uiso 1 1 calc R
H31B H 0.2865 0.2698 -0.3772 0.123 Uiso 1 1 calc R
H31C H 0.2629 0.3725 -0.3783 0.123 Uiso 1 1 calc R
C32 C 0.1361(4) 0.4191(8) -0.4310(6) 0.045(3) Uani 1 1 d .
H32A H 0.1701 0.4450 -0.4380 0.068 Uiso 1 1 calc R
H32B H 0.1285 0.4442 -0.3941 0.068 Uiso 1 1 calc R
H32C H 0.1065 0.4355 -0.4639 0.068 Uiso 1 1 calc R
C33 C 0.0320(3) 0.3621(6) -0.3977(4) 0.026(2) Uani 1 1 d .
C34 C 0.0385(4) 0.4024(7) -0.3437(5) 0.040(3) Uani 1 1 d .
H34A H 0.0564 0.3693 -0.3098 0.048 Uiso 1 1 calc R
C35 C 0.0193(4) 0.4917(7) -0.3369(5) 0.040(3) Uani 1 1 d .
H35A H 0.0247 0.5187 -0.2987 0.047 Uiso 1 1 calc R
C36 C -0.0069(3) 0.5398(8) -0.3842(5) 0.039(2) Uani 1 1 d .
H36A H -0.0204 0.6001 -0.3794 0.047 Uiso 1 1 calc R
C37 C -0.0140(3) 0.5005(6) -0.4395(5) 0.031(2) Uani 1 1 d .
H37A H -0.0327 0.5335 -0.4730 0.038 Uiso 1 1 calc R
C38 C 0.0060(3) 0.4135(6) -0.4465(4) 0.022(2) Uani 1 1 d .
C39 C 0.0250(3) -0.0998(6) -0.4750(4) 0.0310(19) Uani 1 1 d .
H39A H 0.0123 -0.1029 -0.4368 0.037 Uiso 1 1 calc R
C40 C 0.0600(3) -0.1836(6) -0.4784(5) 0.033(2) Uani 1 1 d .
C41 C 0.0879(3) -0.1925(7) -0.5240(5) 0.038(2) Uani 1 1 d .
H41A H 0.0854 -0.1451 -0.5528 0.046 Uiso 1 1 calc R
C42 C 0.1193(4) -0.2699(8) -0.5278(5) 0.048(3) Uani 1 1 d .
H42A H 0.1380 -0.2756 -0.5594 0.057 Uiso 1 1 calc R
C43 C 0.1236(4) -0.3393(8) -0.4855(5) 0.043(3) Uani 1 1 d .
H43A H 0.1461 -0.3914 -0.4870 0.052 Uiso 1 1 calc R
C44 C 0.0940(4) -0.3306(8) -0.4411(5) 0.047(3) Uani 1 1 d .
H44A H 0.0955 -0.3783 -0.4126 0.056 Uiso 1 1 calc R
C45 C 0.0630(3) -0.2549(7) -0.4380(5) 0.036(2) Uani 1 1 d .
H45A H 0.0430 -0.2507 -0.4074 0.043 Uiso 1 1 calc R
C1A C -0.0947(3) -1.2484(6) -1.0884(4) 0.028(2) Uani 1 1 d .
C2A C -0.1335(3) -1.3143(7) -1.0740(4) 0.032(2) Uani 1 1 d .
C3A C -0.1776(3) -1.2661(7) -1.0650(5) 0.036(3) Uani 1 1 d .
C4A C -0.1665(3) -1.1689(6) -1.0756(4) 0.031(2) Uani 1 1 d .
C5A C -0.2041(3) -1.0990(7) -1.0766(4) 0.034(2) Uani 1 1 d .
H5AB H -0.2353 -1.1137 -1.0613 0.041 Uiso 1 1 calc R
C6A C -0.2012(3) -1.0096(6) -1.0977(5) 0.035(2) Uani 1 1 d .
C7A C -0.2451(3) -0.9432(7) -1.1043(5) 0.042(3) Uani 1 1 d .
C8A C -0.2285(3) -0.8701(7) -1.1322(6) 0.046(3) Uani 1 1 d .
C9A C -0.1755(3) -0.8883(7) -1.1415(4) 0.037(2) Uani 1 1 d .
C10A C -0.1446(3) -0.8341(7) -1.1706(4) 0.032(2) Uani 1 1 d .
H10B H -0.1601 -0.7766 -1.1849 0.039 Uiso 1 1 calc R
C11A C -0.0924(3) -0.8528(7) -1.1819(4) 0.030(2) Uani 1 1 d .
C12A C -0.0617(3) -0.7936(6) -1.2119(4) 0.030(2) Uani 1 1 d .
C13A C -0.0123(3) -0.8325(6) -1.2088(4) 0.029(2) Uani 1 1 d .
C14A C -0.0141(3) -0.9182(6) -1.1771(4) 0.028(2) Uani 1 1 d .
C15A C 0.0278(3) -0.9826(6) -1.1639(4) 0.025(2) Uani 1 1 d .
H15B H 0.0611 -0.9646 -1.1740 0.030 Uiso 1 1 calc R
C16A C 0.0276(3) -1.0694(6) -1.1382(4) 0.023(2) Uani 1 1 d .
C17A C 0.0710(3) -1.1330(7) -1.1293(4) 0.030(2) Uani 1 1 d .
C18A C 0.0526(3) -1.2141(7) -1.1108(4) 0.028(2) Uani 1 1 d .
C19A C -0.0047(3) -1.1990(6) -1.1077(4) 0.023(2) Uani 1 1 d .
C20A C -0.0419(3) -1.2649(6) -1.0971(4) 0.0225(19) Uani 1 1 d .
C21A C -0.1305(3) -1.4170(7) -1.0710(5) 0.037(3) Uani 1 1 d .
H21D H -0.1658 -1.4418 -1.0670 0.055 Uiso 1 1 calc R
H21E H -0.1028 -1.4356 -1.0369 0.055 Uiso 1 1 calc R
H21F H -0.1211 -1.4410 -1.1073 0.055 Uiso 1 1 calc R
C22A C -0.2277(3) -1.3021(8) -1.0481(5) 0.047(3) Uani 1 1 d .
H22C H -0.2192 -1.3598 -1.0251 0.056 Uiso 1 1 calc R
H22D H -0.2413 -1.2563 -1.0228 0.056 Uiso 1 1 calc R
C23A C -0.2694(4) -1.3205(10) -1.1002(5) 0.058(3) Uani 1 1 d .
H23D H -0.3000 -1.3519 -1.0885 0.087 Uiso 1 1 calc R
H23E H -0.2545 -1.3598 -1.1275 0.087 Uiso 1 1 calc R
H23F H -0.2818 -1.2620 -1.1197 0.087 Uiso 1 1 calc R
C24A C -0.2994(3) -0.9611(8) -1.0889(5) 0.048(3) Uani 1 1 d .
H24C H -0.3155 -0.9014 -1.0806 0.057 Uiso 1 1 calc R
H24D H -0.2941 -0.9986 -1.0524 0.057 Uiso 1 1 calc R
C25A C -0.3393(4) -1.0110(9) -1.1374(6) 0.066(4) Uani 1 1 d .
H25D H -0.3747 -1.0155 -1.1261 0.100 Uiso 1 1 calc R
H25E H -0.3257 -1.0732 -1.1428 0.100 Uiso 1 1 calc R
H25F H -0.3432 -0.9765 -1.1745 0.100 Uiso 1 1 calc R
C26A C -0.2585(4) -0.7797(8) -1.1498(6) 0.057(3) Uani 1 1 d .
H26D H -0.2940 -0.7818 -1.1387 0.085 Uiso 1 1 calc R
H26E H -0.2633 -0.7710 -1.1926 0.085 Uiso 1 1 calc R
H26F H -0.2373 -0.7283 -1.1294 0.085 Uiso 1 1 calc R
C27A C -0.0819(4) -0.7026(7) -1.2405(5) 0.042(3) Uani 1 1 d .
H27D H -0.0538 -0.6752 -1.2589 0.063 Uiso 1 1 calc R
H27E H -0.0902 -0.6605 -1.2103 0.063 Uiso 1 1 calc R
H27F H -0.1147 -0.7133 -1.2706 0.063 Uiso 1 1 calc R
C28A C 0.0337(3) -0.8018(7) -1.2362(5) 0.037(2) Uani 1 1 d .
H28C H 0.0190 -0.7637 -1.2714 0.044 Uiso 1 1 calc R
H28D H 0.0507 -0.8570 -1.2500 0.044 Uiso 1 1 calc R
C29A C 0.0766(4) -0.7473(9) -1.1960(5) 0.052(3) Uani 1 1 d .
H29D H 0.1055 -0.7310 -1.2169 0.078 Uiso 1 1 calc R
H29E H 0.0918 -0.7845 -1.1611 0.078 Uiso 1 1 calc R
H29F H 0.0606 -0.6908 -1.1836 0.078 Uiso 1 1 calc R
C30A C 0.1268(3) -1.1128(7) -1.1414(5) 0.034(2) Uani 1 1 d .
H30C H 0.1234 -1.0708 -1.1757 0.041 Uiso 1 1 calc R
H30D H 0.1436 -1.1709 -1.1512 0.041 Uiso 1 1 calc R
C31A C 0.1633(4) -1.0681(9) -1.0875(5) 0.049(3) Uani 1 1 d .
H31D H 0.1999 -1.0602 -1.0951 0.073 Uiso 1 1 calc R
H31E H 0.1648 -1.1078 -1.0529 0.073 Uiso 1 1 calc R
H31F H 0.1485 -1.0076 -1.0800 0.073 Uiso 1 1 calc R
C32A C 0.0877(3) -1.2965(7) -1.0914(5) 0.037(3) Uani 1 1 d .
H32D H 0.1252 -1.2825 -1.0939 0.056 Uiso 1 1 calc R
H32E H 0.0747 -1.3491 -1.1171 0.056 Uiso 1 1 calc R
H32F H 0.0861 -1.3119 -1.0505 0.056 Uiso 1 1 calc R
C33A C -0.0255(3) -1.3652(7) -1.1026(5) 0.031(2) Uani 1 1 d .
C34A C -0.0311(4) -1.4033(7) -1.1569(5) 0.035(2) Uani 1 1 d .
H34B H -0.0477 -1.3683 -1.1905 0.042 Uiso 1 1 calc R
C35A C -0.0129(4) -1.4932(7) -1.1650(6) 0.047(3) Uani 1 1 d .
H35B H -0.0170 -1.5197 -1.2033 0.056 Uiso 1 1 calc R
C36A C 0.0110(4) -1.5417(9) -1.1149(5) 0.044(3) Uani 1 1 d .
H36B H 0.0242 -1.6021 -1.1196 0.052 Uiso 1 1 calc R
C37A C 0.0169(3) -1.5068(7) -1.0582(5) 0.035(2) Uani 1 1 d .
H37B H 0.0343 -1.5411 -1.0247 0.042 Uiso 1 1 calc R
C38A C -0.0045(3) -1.4173(7) -1.0526(5) 0.030(2) Uani 1 1 d .
C39A C -0.0264(3) -0.9117(5) -0.9892(4) 0.0286(18) Uani 1 1 d .
H39B H -0.0179 -0.9175 -0.9452 0.034 Uiso 1 1 calc R
C40A C -0.0618(3) -0.8252(6) -1.0056(4) 0.027(2) Uani 1 1 d .
C41A C -0.0579(3) -0.7663(6) -1.0513(4) 0.031(2) Uani 1 1 d .
H41B H -0.0326 -0.7787 -1.0756 0.038 Uiso 1 1 calc R
C42A C -0.0908(4) -0.6894(7) -1.0618(5) 0.039(3) Uani 1 1 d .
H42B H -0.0881 -0.6502 -1.0940 0.047 Uiso 1 1 calc R
C43A C -0.1268(4) -0.6682(7) -1.0278(5) 0.043(3) Uani 1 1 d .
H43B H -0.1487 -0.6144 -1.0355 0.052 Uiso 1 1 calc R
C44A C -0.1311(4) -0.7263(8) -0.9816(6) 0.049(3) Uani 1 1 d .
H44B H -0.1564 -0.7130 -0.9574 0.059 Uiso 1 1 calc R
C45A C -0.0984(3) -0.8041(8) -0.9704(5) 0.041(3) Uani 1 1 d .
H45B H -0.1012 -0.8433 -0.9382 0.050 Uiso 1 1 calc R
C1S C 0.2643(5) -0.5509(12) -0.2472(7) 0.080(5) Uani 1 1 d .
H1SA H 0.2668 -0.5309 -0.2054 0.096 Uiso 1 1 calc R
Cl1 Cl 0.32828(15) -0.5916(3) -0.2552(2) 0.0979(14) Uani 1 1 d .
Cl2 Cl 0.21625(16) -0.6368(3) -0.2630(2) 0.0996(14) Uani 1 1 d .
Cl3 Cl 0.24626(17) -0.4553(4) -0.29342(19) 0.1008(13) Uani 1 1 d .
C2S C 0.2550(5) -1.4504(13) -0.7501(6) 0.077(4) Uani 1 1 d .
H2SA H 0.2571 -1.4712 -0.7084 0.092 Uiso 1 1 calc R
Cl4 Cl 0.31877(15) -1.4084(4) -0.7556(2) 0.1127(17) Uani 1 1 d .
Cl5 Cl 0.20613(16) -1.3614(3) -0.7649(2) 0.0957(14) Uani 1 1 d .
Cl6 Cl 0.23552(19) -1.5437(4) -0.7956(2) 0.1110(15) Uani 1 1 d .

loop_
_atom_site_aniso_label
_atom_site_aniso_U_11
_atom_site_aniso_U_22
_atom_site_aniso_U_33
_atom_site_aniso_U_23
_atom_site_aniso_U_13
_atom_site_aniso_U_12
Zn1 0.0260(4) 0.0146(5) 0.0420(6) 0.0011(5) 0.0092(4) 0.0006(4)
Zn2 0.0248(4) 0.0139(5) 0.0432(7) 0.0024(5) 0.0082(4) -0.0002(4)
O1 0.032(4) 0.018(5) 0.037(6) 0.000 0.005(4) 0.000
O2 0.037(4) 0.011(5) 0.041(6) 0.000 0.002(4) 0.000
N1 0.029(3) 0.018(4) 0.040(5) 0.002(4) 0.014(3) -0.009(3)
N2 0.022(3) 0.021(4) 0.043(5) -0.001(3) 0.008(3) -0.004(3)
N3 0.022(3) 0.017(4) 0.047(5) 0.001(4) 0.013(3) 0.002(3)
N4 0.034(4) 0.018(5) 0.045(5) 0.005(4) 0.011(3) 0.007(3)
N5 0.051(4) 0.011(4) 0.048(5) 0.004(3) 0.006(4) 0.005(3)
N1A 0.026(3) 0.020(5) 0.050(5) -0.001(4) 0.010(3) 0.001(3)
N2A 0.019(3) 0.018(4) 0.058(5) 0.006(4) 0.011(3) 0.004(3)
N3A 0.026(3) 0.014(4) 0.047(5) 0.005(3) 0.013(3) 0.001(3)
N4A 0.023(3) 0.012(4) 0.041(5) -0.001(3) 0.017(3) 0.004(3)
N5A 0.025(3) 0.012(4) 0.052(5) 0.004(3) 0.008(3) -0.005(3)
C1 0.017(4) 0.015(5) 0.051(6) 0.000(4) 0.013(4) 0.002(3)
C2 0.024(4) 0.014(5) 0.054(6) -0.005(4) 0.015(4) 0.003(3)
C3 0.030(4) 0.018(5) 0.048(6) 0.001(5) 0.019(4) 0.001(4)
C4 0.028(4) 0.026(6) 0.050(7) 0.003(5) 0.013(4) 0.004(4)
C5 0.025(4) 0.021(6) 0.049(6) -0.004(4) 0.020(4) -0.006(3)
C6 0.042(5) 0.022(5) 0.027(5) 0.000(4) 0.005(4) 0.001(4)
C7 0.039(5) 0.023(6) 0.032(5) 0.002(4) 0.012(4) -0.010(4)
C8 0.037(5) 0.019(5) 0.033(5) 0.003(4) 0.009(4) -0.002(4)
C9 0.026(4) 0.007(4) 0.054(6) 0.007(4) 0.010(4) 0.002(3)
C10 0.034(5) 0.020(6) 0.049(6) 0.008(5) 0.007(4) 0.008(4)
C11 0.024(4) 0.021(5) 0.060(7) 0.009(5) 0.010(4) 0.000(3)
C12 0.038(5) 0.018(5) 0.060(7) 0.012(5) 0.018(4) 0.012(4)
C13 0.032(4) 0.023(6) 0.072(7) 0.012(5) 0.024(5) 0.005(4)
C14 0.031(4) 0.022(6) 0.056(7) 0.005(5) 0.010(4) -0.006(3)
C15 0.038(5) 0.017(6) 0.082(8) 0.016(5) 0.027(5) 0.005(4)
C16 0.023(4) 0.023(6) 0.066(7) 0.008(5) 0.020(4) 0.000(3)
C17 0.039(5) 0.025(6) 0.058(7) 0.008(5) 0.013(5) 0.010(4)
C18 0.027(4) 0.021(6) 0.062(7) 0.015(5) 0.010(4) 0.007(3)
C19 0.028(4) 0.021(5) 0.030(5) 0.000(4) 0.008(4) 0.001(3)
C20 0.024(4) 0.012(5) 0.039(6) 0.004(4) 0.008(4) 0.002(3)
C21 0.028(4) 0.017(5) 0.062(7) 0.004(5) 0.018(4) 0.001(3)
C22 0.029(4) 0.028(6) 0.063(7) -0.007(5) 0.019(4) 0.006(4)
C23 0.040(6) 0.052(8) 0.105(10) 0.003(8) 0.027(6) -0.015(5)
C24 0.047(5) 0.025(6) 0.032(6) 0.001(4) 0.007(4) -0.003(4)
C25 0.047(6) 0.047(7) 0.056(7) -0.008(6) 0.016(5) -0.017(5)
C26 0.043(5) 0.032(6) 0.050(7) 0.006(5) 0.005(5) -0.006(4)
C27 0.038(6) 0.033(7) 0.138(13) 0.028(8) 0.032(7) 0.018(5)
C28 0.041(5) 0.055(8) 0.103(10) 0.028(9) 0.034(6) 0.018(6)
C29 0.037(6) 0.058(10) 0.150(14) 0.023(9) 0.025(7) 0.002(5)
C30 0.029(5) 0.021(6) 0.115(11) 0.001(6) 0.012(6) -0.002(4)
C31 0.076(9) 0.066(11) 0.112(13) -0.004(9) 0.038(8) -0.006(7)
C32 0.036(5) 0.024(6) 0.079(9) 0.011(6) 0.019(5) -0.003(4)
C33 0.030(4) 0.013(5) 0.036(6) -0.010(4) 0.013(4) -0.002(3)
C34 0.035(5) 0.020(6) 0.066(8) 0.003(6) 0.013(5) -0.002(4)
C35 0.061(6) 0.023(6) 0.042(6) -0.006(5) 0.027(5) -0.007(4)
C36 0.049(5) 0.014(5) 0.060(7) 0.000(6) 0.028(5) -0.001(5)
C37 0.027(4) 0.019(5) 0.047(6) 0.003(5) 0.007(4) -0.002(3)
C38 0.026(4) 0.008(4) 0.034(5) 0.000(4) 0.011(4) -0.003(3)
C39 0.026(4) 0.031(5) 0.036(5) -0.007(4) 0.006(4) -0.006(3)
C40 0.031(4) 0.010(5) 0.060(7) -0.009(4) 0.016(4) -0.009(3)
C41 0.041(5) 0.022(5) 0.057(7) 0.009(5) 0.019(5) 0.004(4)
C42 0.045(5) 0.038(7) 0.067(8) 0.002(6) 0.028(5) 0.001(4)
C43 0.041(5) 0.036(6) 0.057(7) 0.006(5) 0.019(5) 0.002(4)
C44 0.056(6) 0.025(6) 0.052(7) 0.008(5) -0.006(5) -0.007(4)
C45 0.038(5) 0.025(5) 0.044(6) 0.006(4) 0.009(4) -0.002(4)
C1A 0.032(4) 0.013(5) 0.041(6) 0.003(4) 0.012(4) -0.007(3)
C2A 0.036(5) 0.019(5) 0.044(6) 0.002(5) 0.015(4) -0.001(4)
C3A 0.032(5) 0.022(6) 0.056(7) 0.015(5) 0.008(4) -0.009(4)
C4A 0.026(4) 0.017(5) 0.052(6) -0.002(5) 0.016(4) -0.005(3)
C5A 0.029(4) 0.031(6) 0.045(6) -0.007(5) 0.017(4) 0.001(4)
C6A 0.032(4) 0.017(6) 0.055(7) -0.002(5) 0.007(4) 0.001(3)
C7A 0.023(4) 0.023(6) 0.081(8) -0.003(5) 0.011(4) -0.001(3)
C8A 0.028(4) 0.019(6) 0.088(9) 0.005(6) 0.005(5) 0.006(4)
C9A 0.035(5) 0.028(6) 0.043(6) -0.005(5) -0.002(4) 0.001(4)
C10A 0.029(4) 0.013(5) 0.050(6) 0.007(4) -0.002(4) 0.003(3)
C11A 0.032(4) 0.020(5) 0.035(6) -0.004(4) 0.001(4) 0.003(3)
C12A 0.033(4) 0.013(5) 0.047(6) 0.002(4) 0.013(4) -0.003(3)
C13A 0.041(5) 0.017(5) 0.029(5) 0.001(4) 0.007(4) -0.005(4)
C14A 0.035(4) 0.010(5) 0.041(6) -0.001(4) 0.011(4) -0.013(3)
C15A 0.028(4) 0.010(5) 0.036(5) -0.006(4) 0.006(4) 0.002(3)
C16A 0.036(4) 0.007(4) 0.031(5) -0.005(4) 0.016(4) -0.009(3)
C17A 0.031(4) 0.021(5) 0.041(6) -0.005(5) 0.018(4) -0.007(4)
C18A 0.033(4) 0.026(6) 0.029(5) -0.003(4) 0.013(4) 0.002(4)
C19A 0.028(4) 0.021(5) 0.022(5) -0.003(4) 0.007(3) 0.004(3)
C20A 0.026(4) 0.012(5) 0.030(5) 0.000(4) 0.009(3) 0.000(3)
C21A 0.026(4) 0.019(5) 0.063(7) 0.003(5) 0.003(4) -0.007(4)
C22A 0.033(5) 0.032(6) 0.080(8) 0.021(6) 0.019(5) 0.003(4)
C23A 0.044(6) 0.061(9) 0.073(9) -0.019(7) 0.021(6) -0.016(5)
C24A 0.032(4) 0.023(5) 0.094(9) 0.004(6) 0.029(5) 0.008(4)
C25A 0.031(5) 0.061(9) 0.108(11) -0.009(8) 0.015(6) -0.011(5)
C26A 0.043(6) 0.030(7) 0.097(10) 0.012(7) 0.014(6) 0.018(5)
C27A 0.041(5) 0.026(6) 0.056(7) 0.016(5) 0.001(5) -0.003(4)
C28A 0.035(5) 0.025(6) 0.051(7) 0.011(5) 0.012(4) -0.005(4)
C29A 0.049(6) 0.051(8) 0.057(8) -0.006(6) 0.014(5) -0.016(5)
C30A 0.035(5) 0.013(5) 0.058(7) 0.004(5) 0.019(4) -0.001(4)
C31A 0.037(5) 0.064(8) 0.050(7) -0.017(6) 0.020(5) -0.013(5)
C32A 0.032(4) 0.025(6) 0.059(7) 0.003(5) 0.019(4) -0.002(4)
C33A 0.023(4) 0.017(5) 0.053(7) 0.005(5) 0.012(4) -0.007(3)
C34A 0.055(6) 0.018(6) 0.034(6) -0.002(5) 0.013(4) -0.007(4)
C35A 0.068(7) 0.021(6) 0.058(8) -0.007(5) 0.027(6) -0.014(5)
C36A 0.052(5) 0.022(6) 0.064(8) -0.013(6) 0.028(5) -0.014(5)
C37A 0.035(5) 0.015(5) 0.060(7) 0.006(5) 0.020(4) 0.002(3)
C38A 0.022(4) 0.016(5) 0.054(7) -0.002(5) 0.011(4) 0.000(3)
C39A 0.027(4) 0.020(4) 0.038(5) -0.002(4) 0.006(4) 0.007(3)
C40A 0.014(3) 0.016(4) 0.049(6) 0.001(4) 0.001(3) -0.001(3)
C41A 0.036(4) 0.016(5) 0.042(6) -0.002(4) 0.008(4) 0.003(3)
C42A 0.035(5) 0.032(6) 0.052(7) 0.007(5) 0.015(4) -0.004(4)
C43A 0.042(5) 0.012(5) 0.072(8) 0.003(5) 0.001(5) 0.008(4)
C44A 0.032(5) 0.036(7) 0.088(9) -0.001(6) 0.032(5) 0.005(4)
C45A 0.039(5) 0.026(6) 0.066(7) -0.009(5) 0.026(5) 0.000(4)
C1S 0.076(8) 0.065(12) 0.093(11) -0.005(9) 0.000(7) -0.012(8)
Cl1 0.072(2) 0.099(3) 0.119(3) -0.006(3) 0.012(2) -0.002(2)
Cl2 0.095(3) 0.085(3) 0.126(4) -0.016(3) 0.041(2) -0.032(2)
Cl3 0.132(3) 0.069(3) 0.098(3) 0.005(3) 0.015(2) 0.001(3)
C2S 0.096(9) 0.071(11) 0.063(9) 0.006(9) 0.014(7) 0.005(8)
Cl4 0.073(2) 0.142(5) 0.120(4) 0.043(3) 0.013(2) 0.005(2)
Cl5 0.095(3) 0.086(3) 0.113(3) 0.007(3) 0.037(2) 0.027(2)
Cl6 0.153(4) 0.073(3) 0.100(3) -0.008(3) 0.010(3) 0.016(3)

loop_
_atom_type_symbol
_atom_type_description
_atom_type_scat_dispersion_real
_atom_type_scat_dispersion_imag
_atom_type_scat_source
C C 0.0033 0.0016 'International Tables Vol C Tables 4.2.6.8 and 6.1.1.4'
H H 0.0000 0.0000 'International Tables Vol C Tables 4.2.6.8 and 6.1.1.4'
N N 0.0061 0.0033 'International Tables Vol C Tables 4.2.6.8 and 6.1.1.4'
O O 0.0106 0.0060 'International Tables Vol C Tables 4.2.6.8 and 6.1.1.4'
Zn Zn 0.2839 1.4301 'International Tables Vol C Tables 4.2.6.8 and 6.1.1.4'
Cl Cl 0.1484 0.1585 'International Tables Vol C Tables 4.2.6.8 and 6.1.1.4'

loop_
_geom_angle_atom_site_label_1
_geom_angle_atom_site_label_2
_geom_angle_atom_site_label_3
_geom_angle
_geom_angle_site_symmetry_1
_geom_angle_site_symmetry_3
N1 Zn1 N4 87.7(3) . .
N1 Zn1 N3 167.0(3) . .
N4 Zn1 N3 90.9(3) . .
N1 Zn1 N2 89.5(3) . .
N4 Zn1 N2 161.7(3) . .
N3 Zn1 N2 87.9(3) . .
N1 Zn1 N5 94.9(3) . .
N4 Zn1 N5 97.8(3) . .
N3 Zn1 N5 98.1(3) . .
N2 Zn1 N5 100.4(3) . .
N4A Zn2 N2A 164.9(3) . .
N4A Zn2 N3A 89.8(3) . .
N2A Zn2 N3A 88.2(3) . .
N4A Zn2 N1A 87.4(3) . .
N2A Zn2 N1A 89.1(3) . .
N3A Zn2 N1A 159.1(3) . .
N4A Zn2 N5A 100.8(3) . .
N2A Zn2 N5A 94.1(3) . .
N3A Zn2 N5A 107.5(3) . .
N1A Zn2 N5A 93.4(3) . .
C38 O1 C38 123.5(10) . 2_554
C38A O2 C38A 121.8(10) . 2_553
C4 N1 C1 106.8(7) . .
C4 N1 Zn1 123.8(6) . .
C1 N1 Zn1 128.5(5) . .
C6 N2 C9 106.4(7) . .
C6 N2 Zn1 125.5(6) . .
C9 N2 Zn1 127.7(5) . .
C11 N3 C14 106.7(7) . .
C11 N3 Zn1 127.9(6) . .
C14 N3 Zn1 125.1(6) . .
C16 N4 C19 105.5(7) . .
C16 N4 Zn1 124.8(6) . .
C19 N4 Zn1 129.3(6) . .
C39 N5 Zn1 114.7(6) . .
C39 N5 H5A 108.6 . .
Zn1 N5 H5A 108.6 . .
C39 N5 H5C 108.6 . .
Zn1 N5 H5C 108.6 . .
H5A N5 H5C 107.6 . .
C4A N1A C1A 107.4(7) . .
C4A N1A Zn2 123.4(6) . .
C1A N1A Zn2 129.2(6) . .
C6A N2A C9A 106.6(7) . .
C6A N2A Zn2 126.2(6) . .
C9A N2A Zn2 126.8(6) . .
C11A N3A C14A 105.4(8) . .
C11A N3A Zn2 128.7(6) . .
C14A N3A Zn2 125.8(6) . .
C16A N4A C19A 107.5(7) . .
C16A N4A Zn2 124.6(6) . .
C19A N4A Zn2 127.5(6) . .
C39A N5A Zn2 127.8(6) . .
C39A N5A H5AA 105.4 . .
Zn2 N5A H5AA 105.4 . .
C39A N5A H5AC 105.4 . .
Zn2 N5A H5AC 105.4 . .
H5AA N5A H5AC 106.0 . .
N1 C1 C20 123.7(7) . .
N1 C1 C2 108.9(7) . .
C20 C1 C2 127.4(8) . .
C3 C2 C1 108.4(8) . .
C3 C2 C21 122.2(7) . .
C1 C2 C21 129.4(8) . .
C2 C3 C22 130.1(8) . .
C2 C3 C4 105.2(7) . .
C22 C3 C4 124.6(9) . .
N1 C4 C5 125.6(8) . .
N1 C4 C3 110.4(8) . .
C5 C4 C3 123.6(8) . .
C6 C5 C4 126.3(8) . .
C6 C5 H5B 116.9 . .
C4 C5 H5B 116.9 . .
N2 C6 C5 125.6(9) . .
N2 C6 C7 109.9(8) . .
C5 C6 C7 124.5(8) . .
C8 C7 C6 107.2(7) . .
C8 C7 C24 128.6(9) . .
C6 C7 C24 124.2(8) . .
C7 C8 C9 105.5(8) . .
C7 C8 C26 127.8(9) . .
C9 C8 C26 126.8(8) . .
N2 C9 C10 123.2(8) . .
N2 C9 C8 111.0(7) . .
C10 C9 C8 125.8(8) . .
C11 C10 C9 127.9(9) . .
C11 C10 H10A 116.1 . .
C9 C10 H10A 116.1 . .
N3 C11 C10 124.5(8) . .
N3 C11 C12 110.9(8) . .
C10 C11 C12 124.6(9) . .
C13 C12 C11 106.3(7) . .
C13 C12 C27 127.7(8) . .
C11 C12 C27 125.9(9) . .
C12 C13 C14 105.9(7) . .
C12 C13 C28 129.4(9) . .
C14 C13 C28 124.5(9) . .
N3 C14 C15 123.7(8) . .
N3 C14 C13 110.1(8) . .
C15 C14 C13 125.9(8) . .
C16 C15 C14 128.9(9) . .
C16 C15 H15A 115.5 . .
C14 C15 H15A 115.5 . .
C15 C16 N4 124.6(9) . .
C15 C16 C17 124.4(8) . .
N4 C16 C17 110.9(8) . .
C18 C17 C16 106.9(9) . .
C18 C17 C30 128.4(10) . .
C16 C17 C30 124.5(8) . .
C17 C18 C19 107.2(9) . .
C17 C18 C32 123.9(9) . .
C19 C18 C32 128.8(8) . .
N4 C19 C20 123.0(8) . .
N4 C19 C18 109.1(7) . .
C20 C19 C18 127.9(8) . .
C19 C20 C1 126.0(8) . .
C19 C20 C33 118.5(8) . .
C1 C20 C33 114.8(7) . .
C2 C21 H21A 109.5 . .
C2 C21 H21B 109.5 . .
H21A C21 H21B 109.5 . .
C2 C21 H21C 109.5 . .
H21A C21 H21C 109.5 . .
H21B C21 H21C 109.5 . .
C3 C22 C23 114.6(9) . .
C3 C22 H22A 108.6 . .
C23 C22 H22A 108.6 . .
C3 C22 H22B 108.6 . .
C23 C22 H22B 108.6 . .
H22A C22 H22B 107.6 . .
C22 C23 H23A 109.5 . .
C22 C23 H23B 109.5 . .
H23A C23 H23B 109.5 . .
C22 C23 H23C 109.5 . .
H23A C23 H23C 109.5 . .
H23B C23 H23C 109.5 . .
C25 C24 C7 115.7(8) . .
C25 C24 H24A 108.4 . .
C7 C24 H24A 108.4 . .
C25 C24 H24B 108.4 . .
C7 C24 H24B 108.4 . .
H24A C24 H24B 107.4 . .
C24 C25 H25A 109.5 . .
C24 C25 H25B 109.5 . .
H25A C25 H25B 109.5 . .
C24 C25 H25C 109.5 . .
H25A C25 H25C 109.5 . .
H25B C25 H25C 109.5 . .
C8 C26 H26A 109.5 . .
C8 C26 H26B 109.5 . .
H26A C26 H26B 109.5 . .
C8 C26 H26C 109.5 . .
H26A C26 H26C 109.5 . .
H26B C26 H26C 109.5 . .
C12 C27 H27A 109.5 . .
C12 C27 H27B 109.5 . .
H27A C27 H27B 109.5 . .
C12 C27 H27C 109.5 . .
H27A C27 H27C 109.5 . .
H27B C27 H27C 109.5 . .
C13 C28 C29 111.3(10) . .
C13 C28 H28A 109.4 . .
C29 C28 H28A 109.4 . .
C13 C28 H28B 109.4 . .
C29 C28 H28B 109.4 . .
H28A C28 H28B 108.0 . .
C28 C29 H29A 109.5 . .
C28 C29 H29B 109.5 . .
H29A C29 H29B 109.5 . .
C28 C29 H29C 109.5 . .
H29A C29 H29C 109.5 . .
H29B C29 H29C 109.5 . .
C31 C30 C17 111.5(11) . .
C31 C30 H30A 109.3 . .
C17 C30 H30A 109.3 . .
C31 C30 H30B 109.3 . .
C17 C30 H30B 109.3 . .
H30A C30 H30B 108.0 . .
C30 C31 H31A 109.5 . .
C30 C31 H31B 109.5 . .
H31A C31 H31B 109.5 . .
C30 C31 H31C 109.5 . .
H31A C31 H31C 109.5 . .
H31B C31 H31C 109.5 . .
C18 C32 H32A 109.5 . .
C18 C32 H32B 109.5 . .
H32A C32 H32B 109.5 . .
C18 C32 H32C 109.5 . .
H32A C32 H32C 109.5 . .
H32B C32 H32C 109.5 . .
C34 C33 C38 117.5(9) . .
C34 C33 C20 120.0(9) . .
C38 C33 C20 122.3(8) . .
C33 C34 C35 121.3(10) . .
C33 C34 H34A 119.4 . .
C35 C34 H34A 119.4 . .
C36 C35 C34 120.6(11) . .
C36 C35 H35A 119.7 . .
C34 C35 H35A 119.7 . .
C35 C36 C37 119.2(11) . .
C35 C36 H36A 120.4 . .
C37 C36 H36A 120.4 . .
C38 C37 C36 120.4(10) . .
C38 C37 H37A 119.8 . .
C36 C37 H37A 119.8 . .
C37 C38 O1 124.2(9) . .
C37 C38 C33 120.9(9) . .
O1 C38 C33 114.8(8) . .
N5 C39 C40 110.2(6) . .
N5 C39 C39 112.1(6) . 2_554
C40 C39 C39 111.2(6) . 2_554
N5 C39 H39A 107.7 . .
C40 C39 H39A 107.7 . .
C39 C39 H39A 107.7 2_554 .
C45 C40 C41 118.6(9) . .
C45 C40 C39 121.1(9) . .
C41 C40 C39 120.3(9) . .
C40 C41 C42 120.5(10) . .
C40 C41 H41A 119.8 . .
C42 C41 H41A 119.8 . .
C41 C42 C43 120.2(10) . .
C41 C42 H42A 119.9 . .
C43 C42 H42A 119.9 . .
C42 C43 C44 118.5(10) . .
C42 C43 H43A 120.7 . .
C44 C43 H43A 120.7 . .
C45 C44 C43 120.8(11) . .
C45 C44 H44A 119.6 . .
C43 C44 H44A 119.6 . .
C44 C45 C40 121.4(10) . .
C44 C45 H45A 119.3 . .
C40 C45 H45A 119.3 . .
N1A C1A C20A 122.6(8) . .
N1A C1A C2A 108.9(7) . .
C20A C1A C2A 128.4(8) . .
C3A C2A C1A 107.8(9) . .
C3A C2A C21A 122.6(8) . .
C1A C2A C21A 129.5(8) . .
C2A C3A C4A 106.1(8) . .
C2A C3A C22A 128.4(9) . .
C4A C3A C22A 125.5(9) . .
N1A C4A C5A 126.4(9) . .
N1A C4A C3A 109.7(8) . .
C5A C4A C3A 123.6(8) . .
C4A C5A C6A 127.1(8) . .
C4A C5A H5AB 116.4 . .
C6A C5A H5AB 116.4 . .
N2A C6A C5A 124.7(8) . .
N2A C6A C7A 111.0(8) . .
C5A C6A C7A 124.2(9) . .
C8A C7A C6A 105.5(8) . .
C8A C7A C24A 129.3(9) . .
C6A C7A C24A 124.8(9) . .
C7A C8A C9A 108.5(8) . .
C7A C8A C26A 128.1(9) . .
C9A C8A C26A 123.3(10) . .
C10A C9A N2A 123.9(8) . .
C10A C9A C8A 127.7(9) . .
N2A C9A C8A 108.3(9) . .
C9A C10A C11A 128.3(9) . .
C9A C10A H10B 115.9 . .
C11A C10A H10B 115.9 . .
N3A C11A C10A 123.0(9) . .
N3A C11A C12A 110.6(7) . .
C10A C11A C12A 126.1(8) . .
C13A C12A C11A 107.9(8) . .
C13A C12A C27A 127.5(8) . .
C11A C12A C27A 124.6(8) . .
C12A C13A C14A 105.0(8) . .
C12A C13A C28A 129.5(9) . .
C14A C13A C28A 125.2(8) . .
N3A C14A C15A 123.5(8) . .
N3A C14A C13A 110.9(8) . .
C15A C14A C13A 125.6(8) . .
C16A C15A C14A 128.9(8) . .
C16A C15A H15B 115.6 . .
C14A C15A H15B 115.6 . .
N4A C16A C15A 124.2(8) . .
N4A C16A C17A 110.1(7) . .
C15A C16A C17A 125.6(8) . .
C18A C17A C16A 107.8(7) . .
C18A C17A C30A 127.6(8) . .
C16A C17A C30A 124.5(8) . .
C17A C18A C19A 106.5(8) . .
C17A C18A C32A 124.3(7) . .
C19A C18A C32A 128.8(8) . .
N4A C19A C20A 125.0(7) . .
N4A C19A C18A 107.6(7) . .
C20A C19A C18A 127.3(8) . .
C19A C20A C1A 126.7(8) . .
C19A C20A C33A 115.8(7) . .
C1A C20A C33A 117.1(7) . .
C2A C21A H21D 109.5 . .
C2A C21A H21E 109.5 . .
H21D C21A H21E 109.5 . .
C2A C21A H21F 109.5 . .
H21D C21A H21F 109.5 . .
H21E C21A H21F 109.5 . .
C23A C22A C3A 110.8(10) . .
C23A C22A H22C 109.5 . .
C3A C22A H22C 109.5 . .
C23A C22A H22D 109.5 . .
C3A C22A H22D 109.5 . .
H22C C22A H22D 108.1 . .
C22A C23A H23D 109.5 . .
C22A C23A H23E 109.5 . .
H23D C23A H23E 109.5 . .
C22A C23A H23F 109.5 . .
H23D C23A H23F 109.5 . .
H23E C23A H23F 109.5 . .
C7A C24A C25A 113.7(9) . .
C7A C24A H24C 108.8 . .
C25A C24A H24C 108.8 . .
C7A C24A H24D 108.8 . .
C25A C24A H24D 108.8 . .
H24C C24A H24D 107.7 . .
C24A C25A H25D 109.5 . .
C24A C25A H25E 109.5 . .
H25D C25A H25E 109.5 . .
C24A C25A H25F 109.5 . .
H25D C25A H25F 109.5 . .
H25E C25A H25F 109.5 . .
C8A C26A H26D 109.5 . .
C8A C26A H26E 109.5 . .
H26D C26A H26E 109.5 . .
C8A C26A H26F 109.5 . .
H26D C26A H26F 109.5 . .
H26E C26A H26F 109.5 . .
C12A C27A H27D 109.5 . .
C12A C27A H27E 109.5 . .
H27D C27A H27E 109.5 . .
C12A C27A H27F 109.5 . .
H27D C27A H27F 109.5 . .
H27E C27A H27F 109.5 . .
C13A C28A C29A 114.6(9) . .
C13A C28A H28C 108.6 . .
C29A C28A H28C 108.6 . .
C13A C28A H28D 108.6 . .
C29A C28A H28D 108.6 . .
H28C C28A H28D 107.6 . .
C28A C29A H29D 109.5 . .
C28A C29A H29E 109.5 . .
H29D C29A H29E 109.5 . .
C28A C29A H29F 109.5 . .
H29D C29A H29F 109.5 . .
H29E C29A H29F 109.5 . .
C17A C30A C31A 110.9(8) . .
C17A C30A H30C 109.5 . .
C31A C30A H30C 109.5 . .
C17A C30A H30D 109.5 . .
C31A C30A H30D 109.5 . .
H30C C30A H30D 108.1 . .
C30A C31A H31D 109.5 . .
C30A C31A H31E 109.5 . .
H31D C31A H31E 109.5 . .
C30A C31A H31F 109.5 . .
H31D C31A H31F 109.5 . .
H31E C31A H31F 109.5 . .
C18A C32A H32D 109.5 . .
C18A C32A H32E 109.5 . .
H32D C32A H32E 109.5 . .
C18A C32A H32F 109.5 . .
H32D C32A H32F 109.5 . .
H32E C32A H32F 109.5 . .
C34A C33A C38A 120.0(9) . .
C34A C33A C20A 119.2(9) . .
C38A C33A C20A 120.8(9) . .
C33A C34A C35A 121.7(10) . .
C33A C34A H34B 119.1 . .
C35A C34A H34B 119.1 . .
C36A C35A C34A 117.2(11) . .
C36A C35A H35B 121.4 . .
C34A C35A H35B 121.4 . .
C37A C36A C35A 123.5(11) . .
C37A C36A H36B 118.3 . .
C35A C36A H36B 118.3 . .
C36A C37A C38A 116.8(10) . .
C36A C37A H37B 121.6 . .
C38A C37A H37B 121.6 . .
O2 C38A C33A 115.0(8) . .
O2 C38A C37A 124.1(10) . .
C33A C38A C37A 120.4(10) . .
N5A C39A C39A 108.1(6) . 2_553
N5A C39A C40A 108.8(6) . .
C39A C39A C40A 114.9(6) 2_553 .
N5A C39A H39B 108.3 . .
C39A C39A H39B 108.3 2_553 .
C40A C39A H39B 108.3 . .
C41A C40A C45A 118.3(8) . .
C41A C40A C39A 124.5(8) . .
C45A C40A C39A 117.1(9) . .
C40A C41A C42A 120.1(9) . .
C40A C41A H41B 119.9 . .
C42A C41A H41B 119.9 . .
C43A C42A C41A 122.0(10) . .
C43A C42A H42B 119.0 . .
C41A C42A H42B 119.0 . .
C42A C43A C44A 118.6(9) . .
C42A C43A H43B 120.7 . .
C44A C43A H43B 120.7 . .
C43A C44A C45A 120.1(9) . .
C43A C44A H44B 120.0 . .
C45A C44A H44B 120.0 . .
C40A C45A C44A 120.7(11) . .
C40A C45A H45B 119.6 . .
C44A C45A H45B 119.6 . .
Cl2 C1S Cl3 110.9(7) . .
Cl2 C1S Cl1 110.9(10) . .
Cl3 C1S Cl1 109.3(8) . .
Cl2 C1S H1SA 108.6 . .
Cl3 C1S H1SA 108.6 . .
Cl1 C1S H1SA 108.6 . .
Cl6 C2S Cl4 112.3(8) . .
Cl6 C2S Cl5 110.7(7) . .
Cl4 C2S Cl5 110.3(10) . .
Cl6 C2S H2SA 107.8 . .
Cl4 C2S H2SA 107.8 . .
Cl5 C2S H2SA 107.8 . .

loop_
_geom_bond_atom_site_label_1
_geom_bond_atom_site_label_2
_geom_bond_distance
_geom_bond_site_symmetry_2
Zn1 N1 2.050(7) .
Zn1 N4 2.051(8) .
Zn1 N3 2.053(6) .
Zn1 N2 2.059(8) .
Zn1 N5 2.209(8) .
Zn2 N4A 2.058(6) .
Zn2 N2A 2.067(6) .
Zn2 N3A 2.078(7) .
Zn2 N1A 2.088(8) .
Zn2 N5A 2.232(8) .
O1 C38 1.379(10) .
O1 C38 1.379(10) 2_554
O2 C38A 1.371(11) .
O2 C38A 1.371(11) 2_553
N1 C4 1.358(11) .
N1 C1 1.374(12) .
N2 C6 1.359(11) .
N2 C9 1.381(11) .
N3 C11 1.347(12) .
N3 C14 1.379(11) .
N4 C16 1.389(10) .
N4 C19 1.391(12) .
N5 C39 1.480(11) .
N5 H5A 0.9200 .
N5 H5C 0.9200 .
N1A C4A 1.366(10) .
N1A C1A 1.380(12) .
N2A C6A 1.329(12) .
N2A C9A 1.403(12) .
N3A C11A 1.358(11) .
N3A C14A 1.368(10) .
N4A C16A 1.373(10) .
N4A C19A 1.375(11) .
N5A C39A 1.498(10) .
N5A H5AA 0.9200 .
N5A H5AC 0.9200 .
C1 C20 1.414(11) .
C1 C2 1.449(10) .
C2 C3 1.349(13) .
C2 C21 1.507(12) .
C3 C22 1.469(11) .
C3 C4 1.471(12) .
C4 C5 1.403(13) .
C5 C6 1.368(12) .
C5 H5B 0.9500 .
C6 C7 1.453(13) .
C7 C8 1.381(12) .
C7 C24 1.517(12) .
C8 C9 1.440(12) .
C8 C26 1.475(14) .
C9 C10 1.382(11) .
C10 C11 1.381(13) .
C10 H10A 0.9500 .
C11 C12 1.448(12) .
C12 C13 1.382(13) .
C12 C27 1.482(13) .
C13 C14 1.450(12) .
C13 C28 1.518(12) .
C14 C15 1.395(14) .
C15 C16 1.375(13) .
C15 H15A 0.9500 .
C16 C17 1.429(15) .
C17 C18 1.358(13) .
C17 C30 1.511(14) .
C18 C19 1.463(12) .
C18 C32 1.528(15) .
C19 C20 1.406(11) .
C20 C33 1.492(12) .
C21 H21A 0.9800 .
C21 H21B 0.9800 .
C21 H21C 0.9800 .
C22 C23 1.474(15) .
C22 H22A 0.9900 .
C22 H22B 0.9900 .
C23 H23A 0.9800 .
C23 H23B 0.9800 .
C23 H23C 0.9800 .
C24 C25 1.497(13) .
C24 H24A 0.9900 .
C24 H24B 0.9900 .
C25 H25A 0.9800 .
C25 H25B 0.9800 .
C25 H25C 0.9800 .
C26 H26A 0.9800 .
C26 H26B 0.9800 .
C26 H26C 0.9800 .
C27 H27A 0.9800 .
C27 H27B 0.9800 .
C27 H27C 0.9800 .
C28 C29 1.532(18) .
C28 H28A 0.9900 .
C28 H28B 0.9900 .
C29 H29A 0.9800 .
C29 H29B 0.9800 .
C29 H29C 0.9800 .
C30 C31 1.469(17) .
C30 H30A 0.9900 .
C30 H30B 0.9900 .
C31 H31A 0.9800 .
C31 H31B 0.9800 .
C31 H31C 0.9800 .
C32 H32A 0.9800 .
C32 H32B 0.9800 .
C32 H32C 0.9800 .
C33 C34 1.358(14) .
C33 C38 1.400(12) .
C34 C35 1.401(15) .
C34 H34A 0.9500 .
C35 C36 1.350(14) .
C35 H35A 0.9500 .
C36 C37 1.378(14) .
C36 H36A 0.9500 .
C37 C38 1.377(12) .
C37 H37A 0.9500 .
C39 C40 1.512(12) .
C39 C39 1.528(15) 2_554
C39 H39A 1.0000 .
C40 C45 1.384(13) .
C40 C41 1.385(13) .
C41 C42 1.386(14) .
C41 H41A 0.9500 .
C42 C43 1.390(15) .
C42 H42A 0.9500 .
C43 C44 1.393(15) .
C43 H43A 0.9500 .
C44 C45 1.355(14) .
C44 H44A 0.9500 .
C45 H45A 0.9500 .
C1A C20A 1.405(11) .
C1A C2A 1.453(12) .
C2A C3A 1.363(13) .
C2A C21A 1.489(14) .
C3A C4A 1.465(13) .
C3A C22A 1.489(12) .
C4A C5A 1.383(13) .
C5A C6A 1.390(14) .
C5A H5AB 0.9500 .
C6A C7A 1.451(12) .
C7A C8A 1.350(14) .
C7A C24A 1.504(11) .
C8A C9A 1.421(12) .
C8A C26A 1.523(14) .
C9A C10A 1.373(13) .
C10A C11A 1.417(12) .
C10A H10B 0.9500 .
C11A C12A 1.426(13) .
C12A C13A 1.354(12) .
C12A C27A 1.514(13) .
C13A C14A 1.449(13) .
C13A C28A 1.496(12) .
C14A C15A 1.396(12) .
C15A C16A 1.391(12) .
C15A H15B 0.9500 .
C16A C17A 1.412(12) .
C17A C18A 1.362(13) .
C17A C30A 1.517(11) .
C18A C19A 1.477(11) .
C18A C32A 1.498(13) .
C19A C20A 1.395(12) .
C20A C33A 1.522(13) .
C21A H21D 0.9800 .
C21A H21E 0.9800 .
C21A H21F 0.9800 .
C22A C23A 1.453(15) .
C22A H22C 0.9900 .
C22A H22D 0.9900 .
C23A H23D 0.9800 .
C23A H23E 0.9800 .
C23A H23F 0.9800 .
C24A C25A 1.528(15) .
C24A H24C 0.9900 .
C24A H24D 0.9900 .
C25A H25D 0.9800 .
C25A H25E 0.9800 .
C25A H25F 0.9800 .
C26A H26D 0.9800 .
C26A H26E 0.9800 .
C26A H26F 0.9800 .
C27A H27D 0.9800 .
C27A H27E 0.9800 .
C27A H27F 0.9800 .
C28A C29A 1.499(13) .
C28A H28C 0.9900 .
C28A H28D 0.9900 .
C29A H29D 0.9800 .
C29A H29E 0.9800 .
C29A H29F 0.9800 .
C30A C31A 1.533(14) .
C30A H30C 0.9900 .
C30A H30D 0.9900 .
C31A H31D 0.9800 .
C31A H31E 0.9800 .
C31A H31F 0.9800 .
C32A H32D 0.9800 .
C32A H32E 0.9800 .
C32A H32F 0.9800 .
C33A C34A 1.353(14) .
C33A C38A 1.392(14) .
C34A C35A 1.405(14) .
C34A H34B 0.9500 .
C35A C36A 1.384(16) .
C35A H35B 0.9500 .
C36A C37A 1.384(14) .
C36A H36B 0.9500 .
C37A C38A 1.420(13) .
C37A H37B 0.9500 .
C39A C39A 1.515(15) 2_553
C39A C40A 1.540(11) .
C39A H39B 1.0000 .
C40A C41A 1.376(13) .
C40A C45A 1.381(13) .
C41A C42A 1.380(13) .
C41A H41B 0.9500 .
C42A C43A 1.350(14) .
C42A H42B 0.9500 .
C43A C44A 1.381(15) .
C43A H43B 0.9500 .
C44A C45A 1.389(14) .
C44A H44B 0.9500 .
C45A H45B 0.9500 .
C1S Cl2 1.721(15) .
C1S Cl3 1.751(17) .
C1S Cl1 1.760(14) .
C1S H1SA 1.0000 .
C2S Cl6 1.722(17) .
C2S Cl4 1.747(14) .
C2S Cl5 1.766(16) .
C2S H2SA 1.0000 .
